data_7002785
loop_
_publ_author_name
'Adams, Christopher J.'
'Baber, Angharad'
'Boonyuen, Supakorn'
'Connelly, Neil G.'
'Diosdado, Beatriz E.'
'Kantacha, Anob'
'Orpen, A. Guy'
'Patr\'on, Elena'

_publ_section_title
;
 Thiolates vs. halides as \p-donors: the redox-active alkyne complexes
 [M(SR)L(\h-R&#x2032;C&#xE002;CR&#x2032;)L&#x2032;] {M = Mo or W, L =
 CO or P(OMe)3, L&#x2032; = \h-C5H5 and Tp&#x2032;}
;
_journal_issue 44
_journal_name_full 'Dalton Transactions'
_journal_page_first 9746
_journal_page_last 9758
_journal_paper_doi 10.1039/b912986c
_journal_year 2009
_chemical_formula_sum 'C18 H25 O3 P S W'
_chemical_formula_weight 536.26
_chemical_name_systematic
;
?
;
_space_group_IT_number 19
_symmetry_cell_setting orthorhombic
_symmetry_space_group_name_Hall 'P 2ac 2ab'
_symmetry_space_group_name_H-M 'P 21 21 21'
_atom_sites_solution_hydrogens geom
_atom_sites_solution_primary direct
_atom_sites_solution_secondary difmap
_audit_creation_method SHELXL-97
_cell_angle_alpha 90.00
_cell_angle_beta 90.00
_cell_angle_gamma 90.00
_cell_formula_units_Z 4
_cell_length_a 7.3979(8)
_cell_length_b 12.5890(13)
_cell_length_c 21.201(2)
_cell_measurement_temperature 173(2)
_cell_volume 1974.5(3)
_computing_cell_refinement 'Bruker SMART'
_computing_data_collection 'Bruker SMART'
_computing_data_reduction 'Bruker SAINT'
_computing_molecular_graphics 'Bruker SHELXTL'
_computing_publication_material 'Bruker SHELXTL'
_computing_structure_refinement 'SHELXL-97 (Sheldrick, 1997)'
_computing_structure_solution 'SHELXS-97 (Sheldrick, 1990)'
_diffrn_ambient_temperature 173(2)
_diffrn_measured_fraction_theta_full 0.992
_diffrn_measured_fraction_theta_max 0.992
_diffrn_measurement_device_type 'CCD area detector'
_diffrn_measurement_method 'phi and omega scans'
_diffrn_radiation_monochromator graphite
_diffrn_radiation_source 'fine-focus sealed tube'
_diffrn_radiation_type MoK\a
_diffrn_radiation_wavelength 0.71073
_diffrn_reflns_av_R_equivalents 0.0466
_diffrn_reflns_av_sigmaI/netI 0.0604
_diffrn_reflns_limit_h_max 9
_diffrn_reflns_limit_h_min -9
_diffrn_reflns_limit_k_max 14
_diffrn_reflns_limit_k_min -16
_diffrn_reflns_limit_l_max 27
_diffrn_reflns_limit_l_min -26
_diffrn_reflns_number 12981
_diffrn_reflns_theta_full 27.47
_diffrn_reflns_theta_max 27.47
_diffrn_reflns_theta_min 1.88
_exptl_absorpt_coefficient_mu 6.049
_exptl_absorpt_correction_T_max 0.647
_exptl_absorpt_correction_T_min 0.436
_exptl_absorpt_correction_type multi-scan
_exptl_absorpt_process_details SADABS
_exptl_crystal_colour purple
_exptl_crystal_density_diffrn 1.804
_exptl_crystal_density_meas ?
_exptl_crystal_density_method .
_exptl_crystal_description needle
_exptl_crystal_F_000 1048
_exptl_crystal_size_max 0.14
_exptl_crystal_size_mid 0.08
_exptl_crystal_size_min 0.04
_refine_diff_density_max 1.244
_refine_diff_density_min -1.078
_refine_diff_density_rms 0.133
_refine_ls_abs_structure_details 'Flack H D (1983), Acta Cryst. A39, 876-881'
_refine_ls_abs_structure_Flack 0.015(10)
_refine_ls_extinction_method none
_refine_ls_goodness_of_fit_ref 0.948
_refine_ls_hydrogen_treatment constr
_refine_ls_matrix_type full
_refine_ls_number_parameters 223
_refine_ls_number_reflns 4450
_refine_ls_number_restraints 0
_refine_ls_restrained_S_all 0.948
_refine_ls_R_factor_all 0.0343
_refine_ls_R_factor_gt 0.0285
_refine_ls_shift/su_max 0.002
_refine_ls_shift/su_mean 0.000
_refine_ls_structure_factor_coef Fsqd
_refine_ls_weighting_details 'calc w=1/[\s^2^(Fo^2^)+(0.0231P)^2^+0.0000P] where P=(Fo^2^+2Fc^2^)/3'
_refine_ls_weighting_scheme calc
_refine_ls_wR_factor_gt 0.0575
_refine_ls_wR_factor_ref 0.0587
_reflns_number_gt 3985
_reflns_number_total 4450
_reflns_threshold_expression >2sigma(I)
_cod_data_source_file b912986c.txt
_cod_data_source_block 11
_cod_depositor_comments
;
The following automatic conversions were performed:
'_symmetry_cell_setting' value 'Orthorhombic' changed to 'orthorhombic'
according to '/home/saulius/struct/CIF-dictionaries/cif_core.dic'
dictionary named 'cif_core.dic' version 2.4.1 from 2010-06-29.

Automatic conversion script
Id: cif_fix_enum 1527 2010-12-29 10:47:43Z saulius 
;
_cod_original_cell_volume 1974.5(4)
_cod_original_sg_symbol_H-M P2(1)2(1)2(1)
_cod_database_code 7002785

loop_
_symmetry_equiv_pos_as_xyz
'x, y, z'
'-x+1/2, -y, z+1/2'
'-x, y+1/2, -z+1/2'
'x+1/2, -y+1/2, -z'

loop_
_atom_site_label
_atom_site_type_symbol
_atom_site_fract_x
_atom_site_fract_y
_atom_site_fract_z
_atom_site_U_iso_or_equiv
_atom_site_adp_type
_atom_site_occupancy
_atom_site_symmetry_multiplicity
_atom_site_calc_flag
_atom_site_refinement_flags
_atom_site_disorder_assembly
_atom_site_disorder_group
W1 W -0.27572(3) -0.613922(17) -0.140610(11) 0.01747(6) Uani 1 1 d . . .
C1 C -0.0031(9) -0.7055(6) -0.0270(3) 0.0354(17) Uani 1 1 d . . .
H1A H 0.0030 -0.7767 -0.0084 0.053 Uiso 1 1 calc R . .
H1B H -0.0339 -0.6537 0.0057 0.053 Uiso 1 1 calc R . .
H1C H 0.1144 -0.6873 -0.0455 0.053 Uiso 1 1 calc R . .
C2 C -0.1434(9) -0.7039(5) -0.0769(3) 0.0253(14) Uani 1 1 d . . .
C3 C -0.2345(9) -0.7688(4) -0.1125(3) 0.0255(14) Uani 1 1 d . . .
C4 C -0.2548(9) -0.8882(4) -0.1160(3) 0.0342(14) Uani 1 1 d . . .
H4A H -0.2970 -0.9152 -0.0752 0.051 Uiso 1 1 calc R . .
H4B H -0.1377 -0.9203 -0.1262 0.051 Uiso 1 1 calc R . .
H4C H -0.3428 -0.9064 -0.1488 0.051 Uiso 1 1 calc R . .
S1 S -0.5494(2) -0.55607(12) -0.09258(8) 0.0239(3) Uani 1 1 d . . .
C6 C -0.5086(9) -0.4689(5) -0.0277(3) 0.0237(15) Uani 1 1 d . . .
C7 C -0.0648(10) -0.4742(5) -0.1207(3) 0.0380(19) Uani 1 1 d . . .
H7A H -0.0074 -0.4577 -0.0792 0.046 Uiso 1 1 calc R . .
C8 C -0.2149(10) -0.4254(4) -0.1454(3) 0.0364(15) Uani 1 1 d . . .
H8A H -0.2874 -0.3692 -0.1238 0.044 Uiso 1 1 calc R . .
C9 C -0.2495(10) -0.4651(4) -0.2065(3) 0.0324(16) Uani 1 1 d . . .
H9A H -0.3445 -0.4385 -0.2361 0.039 Uiso 1 1 calc R . .
C10 C -0.1124(10) -0.5397(6) -0.2215(3) 0.0373(18) Uani 1 1 d . . .
H10A H -0.0887 -0.5721 -0.2638 0.045 Uiso 1 1 calc R . .
C11 C 0.0037(9) -0.5451(6) -0.1667(4) 0.0351(18) Uani 1 1 d . . .
H11A H 0.1214 -0.5839 -0.1642 0.042 Uiso 1 1 calc R . .
C12 C -0.6255(9) -0.3836(6) -0.0193(3) 0.0375(16) Uani 1 1 d . . .
H12A H -0.7213 -0.3728 -0.0485 0.045 Uiso 1 1 calc R . .
C13 C -0.6046(11) -0.3137(6) 0.0312(3) 0.043(2) Uani 1 1 d . . .
H13A H -0.6845 -0.2552 0.0361 0.052 Uiso 1 1 calc R . .
C14 C -0.4694(12) -0.3299(6) 0.0732(4) 0.048(2) Uani 1 1 d . . .
H14A H -0.4565 -0.2831 0.1080 0.058 Uiso 1 1 calc R . .
C15 C -0.3512(10) -0.4126(5) 0.0662(3) 0.0397(19) Uani 1 1 d . . .
H15A H -0.2565 -0.4227 0.0958 0.048 Uiso 1 1 calc R . .
C16 C -0.3702(11) -0.4822(6) 0.0152(3) 0.0357(18) Uani 1 1 d . . .
H16A H -0.2872 -0.5392 0.0101 0.043 Uiso 1 1 calc R . .
P1 P -0.4652(2) -0.69711(12) -0.21504(8) 0.0220(4) Uani 1 1 d . . .
O3 O -0.4103(7) -0.8064(4) -0.2475(3) 0.0491(14) Uani 1 1 d . . .
C19 C -0.7059(9) -0.8084(5) -0.1507(3) 0.0378(16) Uani 1 1 d . . .
H19A H -0.8359 -0.8112 -0.1420 0.057 Uiso 1 1 calc R . .
H19B H -0.6411 -0.7874 -0.1124 0.057 Uiso 1 1 calc R . .
H19C H -0.6640 -0.8785 -0.1644 0.057 Uiso 1 1 calc R . .
O2 O -0.6721(7) -0.7331(4) -0.1991(2) 0.0538(15) Uani 1 1 d . . .
C18 C -0.2367(11) -0.8226(6) -0.2753(3) 0.052(2) Uani 1 1 d . . .
H18A H -0.2444 -0.8793 -0.3069 0.079 Uiso 1 1 calc R . .
H18B H -0.1500 -0.8428 -0.2425 0.079 Uiso 1 1 calc R . .
H18C H -0.1965 -0.7568 -0.2957 0.079 Uiso 1 1 calc R . .
O1 O -0.5141(8) -0.6224(4) -0.2716(3) 0.0618(17) Uani 1 1 d . . .
C17 C -0.6323(15) -0.6552(6) -0.3220(4) 0.080(4) Uani 1 1 d . . .
H17A H -0.6599 -0.5940 -0.3489 0.120 Uiso 1 1 calc R . .
H17B H -0.7446 -0.6835 -0.3042 0.120 Uiso 1 1 calc R . .
H17C H -0.5726 -0.7102 -0.3472 0.120 Uiso 1 1 calc R . .

loop_
_atom_site_aniso_label
_atom_site_aniso_U_11
_atom_site_aniso_U_22
_atom_site_aniso_U_33
_atom_site_aniso_U_23
_atom_site_aniso_U_13
_atom_site_aniso_U_12
W1 0.01447(10) 0.01595(10) 0.02199(10) 0.00138(11) -0.00128(10) -0.00043(9)
C1 0.029(4) 0.042(4) 0.036(4) 0.014(3) -0.008(3) -0.004(3)
C2 0.024(3) 0.033(4) 0.019(3) 0.005(3) 0.005(3) 0.001(3)
C3 0.023(4) 0.025(3) 0.029(3) 0.008(2) 0.007(3) 0.005(3)
C4 0.039(4) 0.019(3) 0.045(3) 0.004(3) -0.001(3) -0.002(4)
S1 0.0169(8) 0.0241(8) 0.0306(9) -0.0079(7) -0.0017(7) 0.0014(6)
C6 0.025(4) 0.020(3) 0.026(4) -0.006(3) 0.004(3) -0.001(3)
C7 0.041(5) 0.037(4) 0.036(4) 0.007(3) -0.008(3) -0.023(3)
C8 0.044(4) 0.014(2) 0.052(4) 0.000(3) 0.011(5) -0.013(3)
C9 0.032(4) 0.025(3) 0.040(4) 0.015(3) -0.004(3) -0.002(3)
C10 0.038(5) 0.041(4) 0.033(4) 0.002(3) 0.013(3) -0.010(3)
C11 0.013(3) 0.040(4) 0.052(5) 0.022(4) 0.000(3) -0.010(3)
C12 0.036(4) 0.037(4) 0.040(4) -0.010(4) 0.003(3) 0.000(4)
C13 0.053(5) 0.036(4) 0.041(5) -0.023(4) 0.013(4) 0.002(4)
C14 0.063(6) 0.044(5) 0.038(5) -0.027(4) 0.011(4) -0.017(4)
C15 0.040(4) 0.049(5) 0.030(4) -0.009(3) -0.004(3) -0.013(3)
C16 0.037(4) 0.038(4) 0.032(4) -0.005(3) -0.002(3) -0.005(3)
P1 0.0217(9) 0.0198(8) 0.0244(9) -0.0018(7) -0.0019(7) -0.0002(7)
O3 0.042(3) 0.043(3) 0.062(4) -0.021(3) 0.003(3) 0.007(3)
C19 0.032(4) 0.042(4) 0.040(4) -0.003(3) 0.009(4) -0.010(3)
O2 0.042(3) 0.072(4) 0.047(3) -0.008(3) -0.006(3) -0.017(3)
C18 0.041(5) 0.066(5) 0.051(5) -0.015(4) 0.016(4) 0.011(4)
O1 0.096(4) 0.024(3) 0.065(4) 0.008(3) -0.056(3) -0.005(3)
C17 0.128(9) 0.045(5) 0.068(6) 0.010(4) -0.081(6) -0.010(5)

loop_
_atom_type_symbol
_atom_type_description
_atom_type_scat_dispersion_real
_atom_type_scat_dispersion_imag
_atom_type_scat_source
C C 0.0033 0.0016 'International Tables Vol C Tables 4.2.6.8 and 6.1.1.4'
H H 0.0000 0.0000 'International Tables Vol C Tables 4.2.6.8 and 6.1.1.4'
O O 0.0106 0.0060 'International Tables Vol C Tables 4.2.6.8 and 6.1.1.4'
P P 0.1023 0.0942 'International Tables Vol C Tables 4.2.6.8 and 6.1.1.4'
S S 0.1246 0.1234 'International Tables Vol C Tables 4.2.6.8 and 6.1.1.4'
W W -0.8490 6.8722 'International Tables Vol C Tables 4.2.6.8 and 6.1.1.4'

loop_
_geom_angle_atom_site_label_1
_geom_angle_atom_site_label_2
_geom_angle_atom_site_label_3
_geom_angle
_geom_angle_site_symmetry_1
_geom_angle_site_symmetry_3
_geom_angle_publ_flag
C2 W1 C3 37.2(2) . . ?
C2 W1 C10 118.3(3) . . ?
C3 W1 C10 121.5(2) . . ?
C2 W1 C11 86.4(2) . . ?
C3 W1 C11 107.0(3) . . ?
C10 W1 C11 36.6(2) . . ?
C2 W1 C9 143.9(3) . . ?
C3 W1 C9 156.3(2) . . ?
C10 W1 C9 35.6(2) . . ?
C11 W1 C9 58.9(2) . . ?
C2 W1 P1 119.21(19) . . ?
C3 W1 P1 82.01(18) . . ?
C10 W1 P1 89.63(19) . . ?
C11 W1 P1 122.6(2) . . ?
C9 W1 P1 90.29(17) . . ?
C2 W1 S1 107.34(18) . . ?
C3 W1 S1 106.96(17) . . ?
C10 W1 S1 129.97(19) . . ?
C11 W1 S1 138.5(2) . . ?
C9 W1 S1 94.63(18) . . ?
P1 W1 S1 85.22(6) . . ?
C2 W1 C7 88.7(2) . . ?
C3 W1 C7 123.3(3) . . ?
C10 W1 C7 59.2(2) . . ?
C11 W1 C7 35.0(2) . . ?
C9 W1 C7 57.5(2) . . ?
P1 W1 C7 146.52(17) . . ?
S1 W1 C7 104.8(2) . . ?
C2 W1 C8 119.3(3) . . ?
C3 W1 C8 155.9(2) . . ?
C10 W1 C8 58.1(2) . . ?
C11 W1 C8 56.9(2) . . ?
C9 W1 C8 34.4(2) . . ?
P1 W1 C8 121.24(18) . . ?
S1 W1 C8 82.89(17) . . ?
C7 W1 C8 33.2(2) . . ?
C3 C2 C1 140.2(6) . . ?
C3 C2 W1 73.3(4) . . ?
C1 C2 W1 145.7(5) . . ?
C2 C3 C4 134.8(6) . . ?
C2 C3 W1 69.5(4) . . ?
C4 C3 W1 155.7(5) . . ?
C6 S1 W1 111.9(2) . . ?
C16 C6 C12 118.1(6) . . ?
C16 C6 S1 124.0(5) . . ?
C12 C6 S1 117.9(5) . . ?
C8 C7 C11 108.0(6) . . ?
C8 C7 W1 74.6(4) . . ?
C11 C7 W1 69.4(4) . . ?
C7 C8 C9 109.8(6) . . ?
C7 C8 W1 72.2(4) . . ?
C9 C8 W1 69.9(3) . . ?
C8 C9 C10 108.1(6) . . ?
C8 C9 W1 75.6(3) . . ?
C10 C9 W1 70.3(3) . . ?
C9 C10 C11 106.0(6) . . ?
C9 C10 W1 74.1(4) . . ?
C11 C10 W1 72.2(4) . . ?
C7 C11 C10 108.1(6) . . ?
C7 C11 W1 75.5(4) . . ?
C10 C11 W1 71.2(4) . . ?
C6 C12 C13 121.1(7) . . ?
C14 C13 C12 119.4(7) . . ?
C13 C14 C15 121.1(7) . . ?
C14 C15 C16 119.8(7) . . ?
C6 C16 C15 120.5(7) . . ?
O1 P1 O3 104.3(3) . . ?
O1 P1 O2 96.2(3) . . ?
O3 P1 O2 95.1(3) . . ?
O1 P1 W1 112.6(2) . . ?
O3 P1 W1 121.5(2) . . ?
O2 P1 W1 122.8(2) . . ?
C18 O3 P1 122.1(5) . . ?
C19 O2 P1 120.1(5) . . ?
C17 O1 P1 122.4(5) . . ?

loop_
_geom_bond_atom_site_label_1
_geom_bond_atom_site_label_2
_geom_bond_distance
_geom_bond_site_symmetry_2
_geom_bond_publ_flag
W1 C2 2.016(6) . ?
W1 C3 2.062(5) . ?
W1 C10 2.296(7) . ?
W1 C11 2.309(6) . ?
W1 C9 2.345(5) . ?
W1 P1 2.3560(17) . ?
W1 S1 2.3805(16) . ?
W1 C7 2.388(6) . ?
W1 C8 2.418(5) . ?
C1 C2 1.482(9) . ?
C2 C3 1.302(8) . ?
C3 C4 1.512(7) . ?
S1 C6 1.785(6) . ?
C6 C16 1.380(10) . ?
C6 C12 1.390(9) . ?
C7 C8 1.373(10) . ?
C7 C11 1.416(10) . ?
C8 C9 1.412(9) . ?
C9 C10 1.418(9) . ?
C10 C11 1.446(10) . ?
C12 C13 1.395(9) . ?
C13 C14 1.354(11) . ?
C14 C15 1.368(10) . ?
C15 C16 1.399(9) . ?
P1 O1 1.566(5) . ?
P1 O3 1.591(5) . ?
P1 O2 1.632(6) . ?
O3 C18 1.428(9) . ?
C19 O2 1.418(7) . ?
O1 C17 1.441(8) . ?

loop_
_geom_torsion_atom_site_label_1
_geom_torsion_atom_site_label_2
_geom_torsion_atom_site_label_3
_geom_torsion_atom_site_label_4
_geom_torsion
_geom_torsion_site_symmetry_1
_geom_torsion_site_symmetry_2
_geom_torsion_site_symmetry_3
_geom_torsion_site_symmetry_4
_geom_torsion_publ_flag
P1 W1 C2 C3 1.1(4) . . . . ?
